data_7055379
loop_
_publ_author_name
'Indoria, Shikha'
'Lobana, Tarlok S.'
'Sood, Henna'
'Arora, Daljit S.'
'Hundal, Geeta'
'Jasinski, Jerry P.'

_publ_section_title
;
 Synthesis, spectroscopy, structures and antimicrobial activity of
 mixed-ligand zinc(ii) complexes of 5-nitro-salicylaldehyde
 thiosemicarbazones
;
_journal_issue 4
_journal_name_full 'New J. Chem.'
_journal_page_first 3642
_journal_paper_doi 10.1039/C5NJ02822A
_journal_volume 40
_journal_year 2016
_chemical_formula_moiety 'C22 H18 N6 O3 S Zn, C2 H3 N'
_chemical_formula_sum 'C24 H21 N7 O3 S Zn'
_chemical_formula_weight 552.94
_chemical_name_systematic
; 
 ? 
;
_space_group_IT_number 2
_symmetry_cell_setting triclinic
_symmetry_space_group_name_Hall '-P 1'
_symmetry_space_group_name_H-M 'P -1'
_atom_sites_solution_hydrogens geom
_atom_sites_solution_primary direct
_atom_sites_solution_secondary difmap
_audit_creation_method SHELXL-97
_audit_update_record
;
2016-02-01 deposited with the CCDC.
2016-02-17 downloaded from the CCDC.
;
_cell_angle_alpha 111.165(9)
_cell_angle_beta 91.581(10)
_cell_angle_gamma 102.581(9)
_cell_formula_units_Z 2
_cell_length_a 7.9317(14)
_cell_length_b 11.671(2)
_cell_length_c 14.471(3)
_cell_measurement_reflns_used 4352
_cell_measurement_temperature 100(2)
_cell_measurement_theta_max 25.43
_cell_measurement_theta_min 2.65
_cell_volume 1210.9(4)
_computing_cell_refinement 'Bruker SAINT'
_computing_data_collection 'Bruker APEX2'
_computing_data_reduction 'Bruker SAINT'
_computing_molecular_graphics 'Bruker SHELXTL'
_computing_publication_material 'Bruker SHELXTL'
_computing_structure_refinement 'SHELXL-2014 (Sheldrick 2014)'
_computing_structure_solution 'Sir-92 (Altomare et al., 1993)'
_diffrn_ambient_temperature 100(2)
_diffrn_measured_fraction_theta_full 0.940
_diffrn_measured_fraction_theta_max 0.940
_diffrn_measurement_device_type 'Bruker APEX-II CCD'
_diffrn_measurement_method '\f and \w scans'
_diffrn_radiation_monochromator graphite
_diffrn_radiation_source 'fine-focus sealed tube'
_diffrn_radiation_type MoK\a
_diffrn_radiation_wavelength 0.71073
_diffrn_reflns_av_R_equivalents 0.0693
_diffrn_reflns_av_sigmaI/netI 0.0804
_diffrn_reflns_limit_h_max 9
_diffrn_reflns_limit_h_min -9
_diffrn_reflns_limit_k_max 14
_diffrn_reflns_limit_k_min -14
_diffrn_reflns_limit_l_max 17
_diffrn_reflns_limit_l_min -17
_diffrn_reflns_number 15934
_diffrn_reflns_theta_full 26.18
_diffrn_reflns_theta_max 26.18
_diffrn_reflns_theta_min 1.52
_exptl_absorpt_coefficient_mu 1.142
_exptl_absorpt_correction_T_max 0.7453
_exptl_absorpt_correction_T_min 0.6007
_exptl_absorpt_correction_type multi-scan
_exptl_absorpt_process_details 'SADABS-2014/2 - Bruker AXS area detector scaling and absorption correction'
_exptl_crystal_colour Colorless
_exptl_crystal_density_diffrn 1.516
_exptl_crystal_density_method 'not measured'
_exptl_crystal_description Prism
_exptl_crystal_F_000 568
_exptl_crystal_size_max 0.11
_exptl_crystal_size_mid 0.09
_exptl_crystal_size_min 0.07
_refine_diff_density_max 2.169
_refine_diff_density_min -0.735
_refine_diff_density_rms 0.161
_refine_ls_extinction_method none
_refine_ls_goodness_of_fit_ref 1.102
_refine_ls_hydrogen_treatment mixed
_refine_ls_matrix_type full
_refine_ls_number_parameters 330
_refine_ls_number_reflns 4562
_refine_ls_number_restraints 3
_refine_ls_restrained_S_all 1.102
_refine_ls_R_factor_all 0.1074
_refine_ls_R_factor_gt 0.0875
_refine_ls_shift/su_max 0.000
_refine_ls_shift/su_mean 0.000
_refine_ls_structure_factor_coef Fsqd
_refine_ls_weighting_details 'calc w=1/[\s^2^(Fo^2^)+(0.0570P)^2^+19.2839P] where P=(Fo^2^+2Fc^2^)/3'
_refine_ls_weighting_scheme calc
_refine_ls_wR_factor_gt 0.2298
_refine_ls_wR_factor_ref 0.2389
_reflns_number_gt 3520
_reflns_number_total 4562
_reflns_threshold_expression >2sigma(I)
_cod_data_source_file c5nj02822a2.cif
_cod_data_source_block 6
_cod_depositor_comments
;
The following automatic conversions were performed:

'_symmetry_cell_setting' value 'Triclinic' changed to 'triclinic'
according to
/usr/data/users/saulius/crontab/automatic-downloads/rss-feeds/RSC/lib/dictionaries/cif_core.dic
dictionary named 'cif_core.dic' version 2.4.2 from 2011-04-26.

'_exptl_absorpt_correction_type' value 'Multi-scan' changed to
'multi-scan' according to
/usr/data/users/saulius/crontab/automatic-downloads/rss-feeds/RSC/lib/dictionaries/cif_core.dic
dictionary named 'cif_core.dic' version 2.4.2 from 2011-04-26.

Automatic conversion script
Id: cif_fix_values 4268 2015-11-12 08:31:59Z antanas 

 Adding full bibliography for 7055375--7055380.cif.
;
_cod_database_code 7055379

loop_
_symmetry_equiv_pos_as_xyz
'x, y, z'
'-x, -y, -z'

loop_
_atom_site_label
_atom_site_type_symbol
_atom_site_fract_x
_atom_site_fract_y
_atom_site_fract_z
_atom_site_U_iso_or_equiv
_atom_site_adp_type
_atom_site_occupancy
_atom_site_symmetry_multiplicity
_atom_site_calc_flag
_atom_site_refinement_flags
C1 C 0.4321(10) 0.6571(8) 0.4326(7) 0.0265(19) Uani 1 1 d .
H1 H 0.3867 0.5861 0.4499 0.032 Uiso 1 1 calc R
C2 C 0.3670(11) 0.6568(8) 0.3414(7) 0.029(2) Uani 1 1 d .
H2 H 0.2795 0.5870 0.2978 0.035 Uiso 1 1 calc R
C3 C 0.4317(10) 0.7588(8) 0.3163(7) 0.0254(19) Uani 1 1 d .
H3 H 0.3904 0.7598 0.2544 0.030 Uiso 1 1 calc R
C4 C 0.5582(10) 0.8612(8) 0.3817(6) 0.0211(17) Uani 1 1 d .
C5 C 0.6183(10) 0.8532(7) 0.4710(6) 0.0160(16) Uani 1 1 d .
C6 C 0.7481(10) 0.9573(7) 0.5421(6) 0.0186(16) Uani 1 1 d .
C7 C 0.9233(11) 1.0403(8) 0.6925(6) 0.0220(17) Uani 1 1 d .
H7 H 0.9627 1.0322 0.7519 0.026 Uiso 1 1 calc R
C8 C 0.9964(11) 1.1514(7) 0.6767(6) 0.0231(18) Uani 1 1 d .
H8 H 1.0828 1.2171 0.7249 0.028 Uiso 1 1 calc R
C9 C 0.9427(11) 1.1644(8) 0.5920(6) 0.0229(18) Uani 1 1 d .
H9 H 0.9910 1.2396 0.5807 0.027 Uiso 1 1 calc R
C10 C 0.8141(10) 1.0653(7) 0.5203(6) 0.0174(16) Uani 1 1 d .
C11 C 0.7487(10) 1.0724(8) 0.4303(6) 0.0226(18) Uani 1 1 d .
H11 H 0.7907 1.1467 0.4167 0.027 Uiso 1 1 calc R
C12 C 0.6272(10) 0.9743(8) 0.3638(6) 0.0200(17) Uani 1 1 d .
H12 H 0.5869 0.9808 0.3039 0.024 Uiso 1 1 calc R
C13 C 0.4191(10) 0.8276(7) 0.7835(6) 0.0194(17) Uani 1 1 d .
C14 C 0.2670(10) 0.8731(8) 0.8094(6) 0.0218(17) Uani 1 1 d .
H14 H 0.2027 0.8891 0.7610 0.026 Uiso 1 1 calc R
C15 C 0.2106(11) 0.8945(8) 0.9003(6) 0.0259(19) Uani 1 1 d .
H15 H 0.1082 0.9241 0.9148 0.031 Uiso 1 1 calc R
C16 C 0.3057(11) 0.8722(9) 0.9726(6) 0.0278(19) Uani 1 1 d .
C17 C 0.4544(12) 0.8281(8) 0.9525(6) 0.0262(19) Uani 1 1 d .
H17 H 0.5159 0.8123 1.0021 0.031 Uiso 1 1 calc R
C18 C 0.5141(10) 0.8068(8) 0.8588(6) 0.0222(17) Uani 1 1 d .
C19 C 0.6661(10) 0.7549(8) 0.8429(6) 0.0228(18) Uani 1 1 d .
H19 H 0.7178 0.7420 0.8972 0.027 Uiso 1 1 calc R
C20 C 0.9279(10) 0.6227(7) 0.6749(6) 0.0206(17) Uani 1 1 d .
C21 C 1.1239(11) 0.5354(8) 0.7507(7) 0.0261(19) Uani 1 1 d .
H21A H 1.0354 0.4722 0.7656 0.031 Uiso 1 1 calc R
H21B H 1.1540 0.6145 0.8109 0.031 Uiso 1 1 calc R
C22 C 1.2854(11) 0.4857(9) 0.7245(7) 0.031(2) Uani 1 1 d .
H22A H 1.2542 0.4055 0.6666 0.047 Uiso 1 1 calc R
H22B H 1.3342 0.4718 0.7814 0.047 Uiso 1 1 calc R
H22C H 1.3719 0.5477 0.7086 0.047 Uiso 1 1 calc R
C23 C 0.278(2) 0.323(2) 0.9187(11) 0.109(8) Uani 1 1 d D
H23A H 0.3977 0.3496 0.9057 0.164 Uiso 1 1 calc R
H23B H 0.2006 0.2861 0.8558 0.164 Uiso 1 1 calc R
H23C H 0.2709 0.2596 0.9490 0.164 Uiso 1 1 calc R
C24 C 0.224(7) 0.433(3) 0.9872(16) 0.37(4) Uani 1 1 d D
N1 N 0.5532(8) 0.7512(6) 0.4952(5) 0.0208(15) Uani 1 1 d .
N2 N 0.8015(8) 0.9459(6) 0.6281(5) 0.0177(14) Uani 1 1 d .
N3 N 0.2443(12) 0.8905(9) 1.0676(6) 0.045(2) Uani 1 1 d .
N4 N 0.7369(8) 0.7249(6) 0.7605(5) 0.0191(14) Uani 1 1 d .
N5 N 0.8677(9) 0.6623(6) 0.7603(5) 0.0227(15) Uani 1 1 d .
N6 N 1.0544(9) 0.5597(7) 0.6689(6) 0.0273(16) Uani 1 1 d D
H6 H 1.074(13) 0.519(8) 0.611(3) 0.033 Uiso 1 1 d D
N7 N 0.234(4) 0.535(2) 1.0506(16) 0.218(15) Uani 1 1 d D
O1 O 0.4617(7) 0.8057(6) 0.6953(4) 0.0259(13) Uani 1 1 d .
O2 O 0.1187(10) 0.9425(9) 1.0876(5) 0.055(2) Uani 1 1 d .
O3 O 0.3213(11) 0.8635(9) 1.1288(6) 0.058(2) Uani 1 1 d .
S1 S 0.8620(3) 0.63948(19) 0.56423(16) 0.0231(5) Uani 1 1 d .
Zn1 Zn 0.67680(12) 0.77149(9) 0.63749(7) 0.0189(3) Uani 1 1 d .

loop_
_atom_site_aniso_label
_atom_site_aniso_U_11
_atom_site_aniso_U_22
_atom_site_aniso_U_33
_atom_site_aniso_U_23
_atom_site_aniso_U_13
_atom_site_aniso_U_12
C1 0.017(4) 0.022(4) 0.044(5) 0.017(4) 0.006(4) 0.003(3)
C2 0.015(4) 0.024(4) 0.045(6) 0.015(4) -0.007(4) -0.004(3)
C3 0.016(4) 0.024(4) 0.037(5) 0.012(4) -0.003(4) 0.006(3)
C4 0.018(4) 0.024(4) 0.028(4) 0.013(4) 0.009(3) 0.011(3)
C5 0.016(4) 0.012(4) 0.023(4) 0.007(3) 0.009(3) 0.009(3)
C6 0.021(4) 0.015(4) 0.024(4) 0.010(3) 0.012(3) 0.008(3)
C7 0.025(4) 0.025(4) 0.020(4) 0.009(4) 0.009(3) 0.012(4)
C8 0.026(4) 0.011(4) 0.024(4) -0.003(3) 0.010(4) 0.003(3)
C9 0.026(4) 0.018(4) 0.029(5) 0.010(4) 0.007(4) 0.009(3)
C10 0.015(4) 0.013(4) 0.026(4) 0.008(3) 0.007(3) 0.005(3)
C11 0.021(4) 0.023(4) 0.031(5) 0.018(4) 0.010(4) 0.005(3)
C12 0.020(4) 0.023(4) 0.025(4) 0.013(4) 0.007(3) 0.013(3)
C13 0.022(4) 0.016(4) 0.024(4) 0.013(3) 0.004(3) 0.002(3)
C14 0.019(4) 0.024(4) 0.023(4) 0.010(4) 0.001(3) 0.003(3)
C15 0.029(5) 0.025(4) 0.025(5) 0.008(4) 0.010(4) 0.009(4)
C16 0.027(5) 0.037(5) 0.021(4) 0.008(4) 0.013(4) 0.014(4)
C17 0.033(5) 0.031(5) 0.014(4) 0.007(4) 0.001(4) 0.008(4)
C18 0.018(4) 0.025(4) 0.022(4) 0.008(4) 0.005(3) 0.004(3)
C19 0.021(4) 0.029(4) 0.019(4) 0.009(4) -0.001(3) 0.005(4)
C20 0.015(4) 0.016(4) 0.033(5) 0.013(4) 0.004(3) 0.000(3)
C21 0.023(4) 0.020(4) 0.037(5) 0.014(4) 0.002(4) 0.005(4)
C22 0.021(4) 0.029(5) 0.042(6) 0.012(4) -0.006(4) 0.007(4)
C23 0.084(12) 0.19(2) 0.054(10) 0.072(13) -0.027(9) -0.002(13)
C24 0.55(9) 0.65(10) 0.13(3) 0.27(5) 0.12(4) 0.38(9)
N1 0.017(3) 0.021(3) 0.028(4) 0.013(3) 0.006(3) 0.004(3)
N2 0.018(3) 0.017(3) 0.022(4) 0.010(3) 0.007(3) 0.006(3)
N3 0.056(6) 0.064(6) 0.024(4) 0.017(4) 0.018(4) 0.028(5)
N4 0.020(3) 0.015(3) 0.022(4) 0.008(3) 0.003(3) 0.002(3)
N5 0.021(3) 0.021(3) 0.030(4) 0.013(3) 0.004(3) 0.007(3)
N6 0.023(4) 0.029(4) 0.032(4) 0.010(3) 0.004(3) 0.012(3)
N7 0.23(3) 0.17(2) 0.106(16) -0.041(15) 0.027(17) -0.10(2)
O1 0.021(3) 0.037(4) 0.030(3) 0.022(3) 0.010(3) 0.011(3)
O2 0.061(5) 0.100(7) 0.034(4) 0.035(4) 0.036(4) 0.058(5)
O3 0.063(5) 0.095(7) 0.032(4) 0.031(5) 0.020(4) 0.040(5)
S1 0.0254(11) 0.0238(11) 0.0268(11) 0.0152(9) 0.0078(9) 0.0091(9)
Zn1 0.0204(5) 0.0187(5) 0.0237(5) 0.0139(4) 0.0079(4) 0.0063(4)

loop_
_atom_type_symbol
_atom_type_description
_atom_type_scat_dispersion_real
_atom_type_scat_dispersion_imag
_atom_type_scat_source
C C 0.0033 0.0016 'International Tables Vol C Tables 4.2.6.8 and 6.1.1.4'
H H 0.0000 0.0000 'International Tables Vol C Tables 4.2.6.8 and 6.1.1.4'
N N 0.0061 0.0033 'International Tables Vol C Tables 4.2.6.8 and 6.1.1.4'
O O 0.0106 0.0060 'International Tables Vol C Tables 4.2.6.8 and 6.1.1.4'
S S 0.1246 0.1234 'International Tables Vol C Tables 4.2.6.8 and 6.1.1.4'
Zn Zn 0.2839 1.4301 'International Tables Vol C Tables 4.2.6.8 and 6.1.1.4'

loop_
_geom_angle_atom_site_label_1
_geom_angle_atom_site_label_2
_geom_angle_atom_site_label_3
_geom_angle
N1 C1 C2 122.8(8)
N1 C1 H1 118.6
C2 C1 H1 118.6
C3 C2 C1 118.8(8)
C3 C2 H2 120.6
C1 C2 H2 120.6
C2 C3 C4 119.9(8)
C2 C3 H3 120.0
C4 C3 H3 120.0
C3 C4 C5 117.7(7)
C3 C4 C12 123.8(8)
C5 C4 C12 118.5(8)
N1 C5 C4 121.9(7)
N1 C5 C6 117.9(7)
C4 C5 C6 120.1(7)
N2 C6 C10 122.8(7)
N2 C6 C5 118.1(7)
C10 C6 C5 119.1(7)
N2 C7 C8 122.8(8)
N2 C7 H7 118.6
C8 C7 H7 118.6
C9 C8 C7 119.5(8)
C9 C8 H8 120.3
C7 C8 H8 120.3
C8 C9 C10 119.7(7)
C8 C9 H9 120.1
C10 C9 H9 120.1
C6 C10 C9 117.0(7)
C6 C10 C11 119.8(7)
C9 C10 C11 123.2(7)
C12 C11 C10 120.8(7)
C12 C11 H11 119.6
C10 C11 H11 119.6
C11 C12 C4 121.6(8)
C11 C12 H12 119.2
C4 C12 H12 119.2
O1 C13 C14 119.4(7)
O1 C13 C18 123.6(7)
C14 C13 C18 117.0(7)
C15 C14 C13 122.7(8)
C15 C14 H14 118.6
C13 C14 H14 118.6
C14 C15 C16 119.0(8)
C14 C15 H15 120.5
C16 C15 H15 120.5
C17 C16 C15 121.3(8)
C17 C16 N3 119.1(8)
C15 C16 N3 119.5(8)
C16 C17 C18 119.9(8)
C16 C17 H17 120.1
C18 C17 H17 120.1
C17 C18 C13 120.0(7)
C17 C18 C19 116.0(7)
C13 C18 C19 123.8(7)
N4 C19 C18 125.2(7)
N4 C19 H19 117.4
C18 C19 H19 117.4
N5 C20 N6 116.9(8)
N5 C20 S1 127.5(6)
N6 C20 S1 115.7(6)
N6 C21 C22 109.9(7)
N6 C21 H21A 109.7
C22 C21 H21A 109.7
N6 C21 H21B 109.7
C22 C21 H21B 109.7
H21A C21 H21B 108.2
C21 C22 H22A 109.5
C21 C22 H22B 109.5
H22A C22 H22B 109.5
C21 C22 H22C 109.5
H22A C22 H22C 109.5
H22B C22 H22C 109.5
C24 C23 H23A 109.5
C24 C23 H23B 109.5
H23A C23 H23B 109.5
C24 C23 H23C 109.5
H23A C23 H23C 109.5
H23B C23 H23C 109.5
N7 C24 C23 160(6)
C1 N1 C5 118.8(7)
C1 N1 Zn1 129.5(6)
C5 N1 Zn1 111.7(5)
C7 N2 C6 118.2(7)
C7 N2 Zn1 128.7(5)
C6 N2 Zn1 113.2(5)
O3 N3 O2 122.5(8)
O3 N3 C16 119.6(8)
O2 N3 C16 117.7(8)
C19 N4 N5 113.9(7)
C19 N4 Zn1 125.3(5)
N5 N4 Zn1 120.7(5)
C20 N5 N4 113.7(7)
C20 N6 C21 123.9(8)
C20 N6 H6 116(7)
C21 N6 H6 119(7)
C13 O1 Zn1 131.6(5)
C20 S1 Zn1 95.2(3)
O1 Zn1 N4 87.3(2)
O1 Zn1 N2 103.0(2)
N4 Zn1 N2 121.8(3)
O1 Zn1 N1 88.0(2)
N4 Zn1 N1 159.1(2)
N2 Zn1 N1 79.1(2)
O1 Zn1 S1 153.77(19)
N4 Zn1 S1 81.82(19)
N2 Zn1 S1 103.01(18)
N1 Zn1 S1 93.67(19)

loop_
_geom_bond_atom_site_label_1
_geom_bond_atom_site_label_2
_geom_bond_distance
C1 N1 1.313(11)
C1 C2 1.404(13)
C1 H1 0.9500
C2 C3 1.366(12)
C2 H2 0.9500
C3 C4 1.392(12)
C3 H3 0.9500
C4 C5 1.407(11)
C4 C12 1.431(11)
C5 N1 1.361(10)
C5 C6 1.445(11)
C6 N2 1.364(10)
C6 C10 1.404(10)
C7 N2 1.327(11)
C7 C8 1.401(11)
C7 H7 0.9500
C8 C9 1.357(12)
C8 H8 0.9500
C9 C10 1.420(11)
C9 H9 0.9500
C10 C11 1.425(11)
C11 C12 1.355(12)
C11 H11 0.9500
C12 H12 0.9500
C13 O1 1.278(10)
C13 C14 1.428(11)
C13 C18 1.429(11)
C14 C15 1.355(12)
C14 H14 0.9500
C15 C16 1.404(12)
C15 H15 0.9500
C16 C17 1.384(12)
C16 N3 1.430(11)
C17 C18 1.402(11)
C17 H17 0.9500
C18 C19 1.451(11)
C19 N4 1.296(10)
C19 H19 0.9500
C20 N5 1.298(11)
C20 N6 1.355(10)
C20 S1 1.761(8)
C21 N6 1.434(11)
C21 C22 1.521(12)
C21 H21A 0.9900
C21 H21B 0.9900
C22 H22A 0.9800
C22 H22B 0.9800
C22 H22C 0.9800
C23 C24 1.47(4)
C23 H23A 0.9800
C23 H23B 0.9800
C23 H23C 0.9800
C24 N7 1.20(4)
N1 Zn1 2.166(7)
N2 Zn1 2.114(6)
N3 O3 1.230(11)
N3 O2 1.264(11)
N4 N5 1.393(9)
N4 Zn1 2.112(7)
N6 H6 0.84(6)
O1 Zn1 1.976(6)
S1 Zn1 2.356(2)

loop_
_geom_torsion_atom_site_label_1
_geom_torsion_atom_site_label_2
_geom_torsion_atom_site_label_3
_geom_torsion_atom_site_label_4
_geom_torsion
N1 C1 C2 C3 -0.1(14)
C1 C2 C3 C4 -0.9(13)
C2 C3 C4 C5 1.8(12)
C2 C3 C4 C12 -176.9(8)
C3 C4 C5 N1 -1.8(11)
C12 C4 C5 N1 177.0(7)
C3 C4 C5 C6 -179.3(7)
C12 C4 C5 C6 -0.5(11)
N1 C5 C6 N2 1.8(10)
C4 C5 C6 N2 179.4(7)
N1 C5 C6 C10 -178.3(7)
C4 C5 C6 C10 -0.6(11)
N2 C7 C8 C9 -0.4(12)
C7 C8 C9 C10 -0.3(12)
N2 C6 C10 C9 0.6(11)
C5 C6 C10 C9 -179.4(7)
N2 C6 C10 C11 -178.1(7)
C5 C6 C10 C11 1.9(11)
C8 C9 C10 C6 0.3(11)
C8 C9 C10 C11 178.9(8)
C6 C10 C11 C12 -2.1(12)
C9 C10 C11 C12 179.3(8)
C10 C11 C12 C4 0.9(12)
C3 C4 C12 C11 179.1(8)
C5 C4 C12 C11 0.4(12)
O1 C13 C14 C15 177.8(8)
C18 C13 C14 C15 -1.1(12)
C13 C14 C15 C16 0.6(13)
C14 C15 C16 C17 -0.5(14)
C14 C15 C16 N3 -178.0(8)
C15 C16 C17 C18 1.1(14)
N3 C16 C17 C18 178.5(8)
C16 C17 C18 C13 -1.6(13)
C16 C17 C18 C19 -177.2(8)
O1 C13 C18 C17 -177.3(8)
C14 C13 C18 C17 1.6(12)
O1 C13 C18 C19 -2.0(13)
C14 C13 C18 C19 176.8(8)
C17 C18 C19 N4 177.6(8)
C13 C18 C19 N4 2.1(13)
C2 C1 N1 C5 0.2(12)
C2 C1 N1 Zn1 -178.7(6)
C4 C5 N1 C1 0.7(11)
C6 C5 N1 C1 178.4(7)
C4 C5 N1 Zn1 179.8(6)
C6 C5 N1 Zn1 -2.5(8)
C8 C7 N2 C6 1.2(11)
C8 C7 N2 Zn1 179.6(6)
C10 C6 N2 C7 -1.3(11)
C5 C6 N2 C7 178.6(7)
C10 C6 N2 Zn1 -179.9(6)
C5 C6 N2 Zn1 0.1(8)
C17 C16 N3 O3 -2.0(15)
C15 C16 N3 O3 175.5(10)
C17 C16 N3 O2 173.2(9)
C15 C16 N3 O2 -9.3(15)
C18 C19 N4 N5 -172.3(7)
C18 C19 N4 Zn1 10.9(12)
N6 C20 N5 N4 -179.3(7)
S1 C20 N5 N4 -0.2(10)
C19 N4 N5 C20 174.4(7)
Zn1 N4 N5 C20 -8.6(9)
N5 C20 N6 C21 -0.2(12)
S1 C20 N6 C21 -179.4(6)
C22 C21 N6 C20 -169.2(8)
C14 C13 O1 Zn1 168.1(6)
C18 C13 O1 Zn1 -13.1(12)
N5 C20 S1 Zn1 7.0(7)
N6 C20 S1 Zn1 -173.9(6)
C13 O1 Zn1 N4 18.8(7)
C13 O1 Zn1 N2 -103.2(7)
C13 O1 Zn1 N1 178.5(7)
C13 O1 Zn1 S1 84.2(8)
C19 N4 Zn1 O1 -17.0(7)
N5 N4 Zn1 O1 166.3(6)
C19 N4 Zn1 N2 86.6(7)
N5 N4 Zn1 N2 -90.0(6)
C19 N4 Zn1 N1 -94.4(9)
N5 N4 Zn1 N1 89.0(9)
C19 N4 Zn1 S1 -173.1(7)
N5 N4 Zn1 S1 10.3(5)
C7 N2 Zn1 O1 95.2(7)
C6 N2 Zn1 O1 -86.4(5)
C7 N2 Zn1 N4 0.2(8)
C6 N2 Zn1 N4 178.6(5)
C7 N2 Zn1 N1 -179.4(7)
C6 N2 Zn1 N1 -1.1(5)
C7 N2 Zn1 S1 -88.2(7)
C6 N2 Zn1 S1 90.2(5)
C1 N1 Zn1 O1 -75.4(7)
C5 N1 Zn1 O1 105.6(5)
C1 N1 Zn1 N4 1.8(12)
C5 N1 Zn1 N4 -177.2(6)
C1 N1 Zn1 N2 -179.1(8)
C5 N1 Zn1 N2 1.9(5)
C1 N1 Zn1 S1 78.4(7)
C5 N1 Zn1 S1 -100.6(5)
C20 S1 Zn1 O1 -73.8(5)
C20 S1 Zn1 N4 -7.4(3)
C20 S1 Zn1 N2 113.5(3)
C20 S1 Zn1 N1 -166.8(3)
